data_2015100
loop_
_publ_author_name
'K. Manoj'
'S. Devaraj'
'R. G. Gonnade'
'M. M. Bhadbhade'
'M. S. Shashidhar'

_publ_section_title
;
 O---H&#x00B7;&#x00B7;&#x00B7;O-bridged dimers linked <i>via</i>
 C---H&#x00B7;&#x00B7;&#x00B7;O and C---H&#x00B7;&#x00B7;&#x00B7;\p
 interactions in 4,6-di-<i>O</i>-benzyl-<i>myo</i>-inositol
 1,3,5-orthoformate
;
_journal_coeditor_code AV1256
_journal_issue 11
_journal_name_full 'Acta Crystallographica Section C'
_journal_page_first o628
_journal_page_last o630
_journal_paper_doi 10.1107/S0108270105029422
_journal_volume 61
_journal_year 2005
_chemical_formula_iupac 'C21 H22 O6'
_chemical_formula_moiety 'C21 H22 O6'
_chemical_formula_sum 'C21 H22 O6'
_chemical_formula_weight 370.39
_chemical_name_systematic
;
4,6-di-O-benzyl-myo-inositol 1,3,5-orthoformate
;
_space_group_IT_number 2
_symmetry_cell_setting triclinic
_symmetry_space_group_name_Hall '-P 1'
_symmetry_space_group_name_H-M 'P -1'
_atom_sites_solution_hydrogens geom
_atom_sites_solution_primary direct
_atom_sites_solution_secondary difmap
_cell_angle_alpha 68.849(2)
_cell_angle_beta 81.453(2)
_cell_angle_gamma 87.433(2)
_cell_formula_units_Z 2
_cell_length_a 9.0511(11)
_cell_length_b 10.0953(12)
_cell_length_c 10.6586(13)
_cell_measurement_reflns_used 4418
_cell_measurement_temperature 298(2)
_cell_measurement_theta_max 25.00
_cell_measurement_theta_min 2.39
_cell_volume 898.18(19)
_computing_cell_refinement SMART
_computing_data_collection 'SMART (Bruker, 2000)'
_computing_data_reduction 'SAINT (Bruker, 2000)'
_computing_molecular_graphics 'ORTEPIII (Burnett & Johnson, 1996) and PLATON (Spek, 2003)'
_computing_publication_material 'SHELXTL or SHELXL97? and PLATON'
_computing_structure_refinement 'SHELXL97 (Sheldrick, 1997)'
_computing_structure_solution 'SHELXS97 (Sheldrick, 1997)'
_diffrn_ambient_temperature 298(2)
_diffrn_measured_fraction_theta_full 0.996
_diffrn_measured_fraction_theta_max 0.996
_diffrn_measurement_device 'Bruker SMART APEX'
_diffrn_measurement_device_type 'Bruker SMART APEX CCD area-detector'
_diffrn_measurement_method '\f and \w'
_diffrn_radiation_monochromator graphite
_diffrn_radiation_source 'fine-focus sealed tube'
_diffrn_radiation_type MoK\a
_diffrn_radiation_wavelength 0.71073
_diffrn_reflns_av_R_equivalents 0.0252
_diffrn_reflns_av_sigmaI/netI 0.0214
_diffrn_reflns_limit_h_max 10
_diffrn_reflns_limit_h_min -10
_diffrn_reflns_limit_k_max 12
_diffrn_reflns_limit_k_min -12
_diffrn_reflns_limit_l_max 12
_diffrn_reflns_limit_l_min -12
_diffrn_reflns_number 13398
_diffrn_reflns_theta_full 25.50
_diffrn_reflns_theta_max 25.50
_diffrn_reflns_theta_min 2.07
_exptl_absorpt_coefficient_mu 0.100
_exptl_absorpt_correction_T_max 0.9871
_exptl_absorpt_correction_T_min 0.9715
_exptl_absorpt_correction_type multi-scan
_exptl_absorpt_process_details '(SADABS; Bruker, 2000)'
_exptl_crystal_colour colourless
_exptl_crystal_density_diffrn 1.370
_exptl_crystal_density_method 'not measured'
_exptl_crystal_description plate
_exptl_crystal_F_000 392
_exptl_crystal_size_max 0.29
_exptl_crystal_size_mid 0.22
_exptl_crystal_size_min 0.13
_refine_diff_density_max 0.185
_refine_diff_density_min -0.184
_refine_ls_extinction_method none
_refine_ls_goodness_of_fit_ref 1.086
_refine_ls_hydrogen_treatment constr
_refine_ls_matrix_type full
_refine_ls_number_parameters 245
_refine_ls_number_reflns 3328
_refine_ls_number_restraints 0
_refine_ls_restrained_S_all 1.086
_refine_ls_R_factor_all 0.0518
_refine_ls_R_factor_gt 0.0448
_refine_ls_shift/su_max 0.000
_refine_ls_shift/su_mean 0.000
_refine_ls_structure_factor_coef Fsqd
_refine_ls_weighting_details 'calc w=1/[\s^2^(Fo^2^)+(0.0492P)^2^+0.1889P] where P=(Fo^2^+2Fc^2^)/3'
_refine_ls_weighting_scheme calc
_refine_ls_wR_factor_gt 0.1081
_refine_ls_wR_factor_ref 0.1126
_reflns_number_gt 2911
_reflns_number_total 3328
_reflns_threshold_expression I>2\s(I)
_cod_data_source_file av1256.cif
_cod_data_source_block I
_cod_original_sg_symbol_H-M P-1
_cod_database_code 2015100
_cod_database_fobs_code 2015100

loop_
_symmetry_equiv_pos_as_xyz
'x, y, z'
'-x, -y, -z'

loop_
_atom_site_label
_atom_site_fract_x
_atom_site_fract_y
_atom_site_fract_z
_atom_site_U_iso_or_equiv
_atom_site_adp_type
_atom_site_calc_flag
_atom_site_refinement_flags
_atom_site_occupancy
_atom_site_disorder_assembly
_atom_site_disorder_group
_atom_site_type_symbol
O1 0.08346(13) 0.82091(13) 0.56489(11) 0.0548(3) Uani d . 1 . . O
O2 0.05322(15) 1.05070(13) 0.67506(12) 0.0610(3) Uani d . 1 . . O
H2A 0.0488 1.0718 0.5939 0.091 Uiso calc R 1 . . H
O3 0.29271(14) 0.96560(12) 0.50180(11) 0.0548(3) Uani d . 1 . . O
O4 0.43134(11) 0.80447(11) 0.83176(10) 0.0456(3) Uani d . 1 . . O
O5 0.31956(14) 0.72249(13) 0.55383(11) 0.0541(3) Uani d . 1 . . O
O6 0.15616(12) 0.64614(11) 0.91057(10) 0.0481(3) Uani d . 1 . . O
C1 0.07916(18) 0.79865(18) 0.70736(16) 0.0481(4) Uani d . 1 . . C
H1 -0.0244 0.7838 0.7526 0.058 Uiso calc R 1 . . H
C2 0.14470(18) 0.92921(17) 0.71997(16) 0.0465(4) Uani d . 1 . . C
H2 0.1526 0.9084 0.8159 0.056 Uiso calc R 1 . . H
C3 0.30119(18) 0.95300(17) 0.64071(15) 0.0471(4) Uani d . 1 . . C
H3 0.3443 1.0401 0.6412 0.056 Uiso calc R 1 . . H
C4 0.40363(17) 0.82758(17) 0.69805(15) 0.0432(4) Uani d . 1 . . C
H4 0.4994 0.8444 0.6380 0.052 Uiso calc R 1 . . H
C5 0.33030(18) 0.69580(17) 0.69527(15) 0.0445(4) Uani d . 1 . . C
H5 0.3923 0.6124 0.7314 0.053 Uiso calc R 1 . . H
C6 0.17021(18) 0.66758(16) 0.77084(15) 0.0455(4) Uani d . 1 . . C
H6 0.1282 0.5855 0.7595 0.055 Uiso calc R 1 . . H
C7 0.2317(2) 0.84144(19) 0.49922(17) 0.0548(4) Uani d . 1 . . C
H7 0.2298 0.8545 0.4038 0.066 Uiso calc R 1 . . H
C8 0.2177(2) 0.51857(17) 0.99283(16) 0.0519(4) Uani d . 1 . . C
H8A 0.3225 0.5135 0.9585 0.062 Uiso calc R 1 . . H
H8B 0.1661 0.4377 0.9902 0.062 Uiso calc R 1 . . H
C9 0.20203(17) 0.51446(16) 1.13636(15) 0.0420(4) Uani d . 1 . . C
C10 0.2683(2) 0.40657(18) 1.23196(17) 0.0549(4) Uani d . 1 . . C
H10 0.3200 0.3361 1.2070 0.066 Uiso calc R 1 . . H
C11 0.2590(2) 0.4018(2) 1.36406(19) 0.0680(5) Uani d . 1 . . C
H11 0.3035 0.3280 1.4275 0.082 Uiso calc R 1 . . H
C12 0.1838(2) 0.5060(2) 1.40202(19) 0.0665(5) Uani d . 1 . . C
H12 0.1783 0.5035 1.4907 0.080 Uiso calc R 1 . . H
C13 0.1175(2) 0.6130(2) 1.30843(19) 0.0626(5) Uani d . 1 . . C
H13 0.0661 0.6833 1.3338 0.075 Uiso calc R 1 . . H
C14 0.12607(19) 0.61784(18) 1.17634(18) 0.0535(4) Uani d . 1 . . C
H14 0.0803 0.6913 1.1137 0.064 Uiso calc R 1 . . H
C15 0.5328(2) 0.90548(17) 0.83732(17) 0.0522(4) Uani d . 1 . . C
H15A 0.4812 0.9939 0.8291 0.063 Uiso calc R 1 . . H
H15B 0.6134 0.9244 0.7620 0.063 Uiso calc R 1 . . H
C16 0.59578(17) 0.85005(16) 0.96902(16) 0.0431(4) Uani d . 1 . . C
C17 0.73766(19) 0.89361(19) 0.97369(19) 0.0533(4) Uani d . 1 . . C
H17 0.7933 0.9542 0.8949 0.064 Uiso calc R 1 . . H
C18 0.7966(2) 0.8478(2) 1.0941(2) 0.0651(5) Uani d . 1 . . C
H18 0.8910 0.8790 1.0964 0.078 Uiso calc R 1 . . H
C19 0.7171(3) 0.7567(2) 1.2102(2) 0.0690(6) Uani d . 1 . . C
H19 0.7579 0.7247 1.2910 0.083 Uiso calc R 1 . . H
C20 0.5772(3) 0.71263(19) 1.20726(19) 0.0665(5) Uani d . 1 . . C
H20 0.5228 0.6512 1.2864 0.080 Uiso calc R 1 . . H
C21 0.5162(2) 0.75925(18) 1.08676(18) 0.0540(4) Uani d . 1 . . C
H21 0.4210 0.7290 1.0856 0.065 Uiso calc R 1 . . H

loop_
_atom_site_aniso_label
_atom_site_aniso_U_11
_atom_site_aniso_U_22
_atom_site_aniso_U_33
_atom_site_aniso_U_12
_atom_site_aniso_U_13
_atom_site_aniso_U_23
O1 0.0550(7) 0.0654(7) 0.0472(6) -0.0053(6) -0.0228(5) -0.0172(5)
O2 0.0726(8) 0.0594(7) 0.0566(7) 0.0237(6) -0.0315(6) -0.0216(6)
O3 0.0658(8) 0.0576(7) 0.0388(6) -0.0117(6) -0.0158(5) -0.0099(5)
O4 0.0443(6) 0.0546(6) 0.0430(6) -0.0016(5) -0.0159(5) -0.0197(5)
O5 0.0639(8) 0.0640(7) 0.0429(6) 0.0005(6) -0.0128(5) -0.0273(5)
O6 0.0541(7) 0.0459(6) 0.0408(6) 0.0057(5) -0.0090(5) -0.0110(5)
C1 0.0420(9) 0.0578(10) 0.0439(8) -0.0009(7) -0.0136(7) -0.0144(7)
C2 0.0525(10) 0.0475(9) 0.0421(8) 0.0101(7) -0.0211(7) -0.0149(7)
C3 0.0557(10) 0.0460(9) 0.0427(8) -0.0047(7) -0.0189(7) -0.0146(7)
C4 0.0408(8) 0.0527(9) 0.0398(8) -0.0004(7) -0.0099(6) -0.0193(7)
C5 0.0499(9) 0.0487(9) 0.0400(8) 0.0025(7) -0.0126(7) -0.0197(7)
C6 0.0500(9) 0.0452(9) 0.0433(8) -0.0060(7) -0.0118(7) -0.0156(7)
C7 0.0639(11) 0.0650(11) 0.0390(8) -0.0085(9) -0.0157(8) -0.0184(8)
C8 0.0636(11) 0.0436(9) 0.0474(9) 0.0092(8) -0.0113(8) -0.0146(7)
C9 0.0393(8) 0.0404(8) 0.0443(8) -0.0021(6) -0.0044(6) -0.0131(6)
C10 0.0619(11) 0.0514(9) 0.0504(9) 0.0137(8) -0.0110(8) -0.0173(8)
C11 0.0770(13) 0.0720(13) 0.0494(10) 0.0170(10) -0.0180(9) -0.0135(9)
C12 0.0689(13) 0.0859(14) 0.0481(10) 0.0024(11) -0.0060(9) -0.0292(10)
C13 0.0619(12) 0.0674(12) 0.0649(12) 0.0082(9) -0.0031(9) -0.0346(10)
C14 0.0529(10) 0.0517(9) 0.0563(10) 0.0101(8) -0.0103(8) -0.0199(8)
C15 0.0641(11) 0.0442(9) 0.0548(10) 0.0000(8) -0.0249(8) -0.0192(7)
C16 0.0463(9) 0.0412(8) 0.0509(9) 0.0072(7) -0.0178(7) -0.0237(7)
C17 0.0468(9) 0.0577(10) 0.0638(11) 0.0036(8) -0.0129(8) -0.0302(8)
C18 0.0542(11) 0.0719(12) 0.0897(15) 0.0168(10) -0.0377(11) -0.0446(12)
C19 0.0920(16) 0.0621(12) 0.0701(13) 0.0241(11) -0.0484(12) -0.0327(10)
C20 0.0977(16) 0.0514(10) 0.0508(10) 0.0018(10) -0.0169(10) -0.0166(8)
C21 0.0575(10) 0.0519(10) 0.0573(10) -0.0047(8) -0.0151(8) -0.0220(8)

loop_
_atom_type_symbol
_atom_type_description
_atom_type_scat_dispersion_real
_atom_type_scat_dispersion_imag
_atom_type_scat_source
C C 0.0033 0.0016 'International Tables Vol C Tables 4.2.6.8 and 6.1.1.4'
H H 0.0000 0.0000 'International Tables Vol C Tables 4.2.6.8 and 6.1.1.4'
O O 0.0106 0.0060 'International Tables Vol C Tables 4.2.6.8 and 6.1.1.4'

loop_
_geom_angle_atom_site_label_1
_geom_angle_atom_site_label_2
_geom_angle_atom_site_label_3
_geom_angle
C7 O1 C1 110.08(11)
C2 O2 H2A 109.5
C7 O3 C3 110.53(11)
C4 O4 C15 113.17(12)
C7 O5 C5 111.38(12)
C6 O6 C8 115.54(12)
O1 C1 C6 108.25(13)
O1 C1 C2 109.05(13)
C6 C1 C2 110.63(12)
O1 C1 H1 109.6
C6 C1 H1 109.6
C2 C1 H1 109.6
O2 C2 C3 112.23(13)
O2 C2 C1 112.14(13)
C3 C2 C1 107.50(13)
O2 C2 H2 108.3
C3 C2 H2 108.3
C1 C2 H2 108.3
O3 C3 C2 108.79(12)
O3 C3 C4 106.57(13)
C2 C3 C4 112.09(13)
O3 C3 H3 109.8
C2 C3 H3 109.8
C4 C3 H3 109.8
O4 C4 C5 109.73(12)
O4 C4 C3 114.27(12)
C5 C4 C3 107.18(12)
O4 C4 H4 108.5
C5 C4 H4 108.5
C3 C4 H4 108.5
O5 C5 C4 106.25(12)
O5 C5 C6 106.18(12)
C4 C5 C6 114.10(13)
O5 C5 H5 110.0
C4 C5 H5 110.0
C6 C5 H5 110.0
O6 C6 C1 106.08(13)
O6 C6 C5 114.81(12)
C1 C6 C5 107.42(13)
O6 C6 H6 109.5
C1 C6 H6 109.5
C5 C6 H6 109.5
O5 C7 O3 111.92(13)
O5 C7 O1 111.65(13)
O3 C7 O1 110.65(14)
O5 C7 H7 107.5
O3 C7 H7 107.5
O1 C7 H7 107.5
O6 C8 C9 109.43(13)
O6 C8 H8A 109.8
C9 C8 H8A 109.8
O6 C8 H8B 109.8
C9 C8 H8B 109.8
H8A C8 H8B 108.2
C10 C9 C14 118.23(15)
C10 C9 C8 119.58(14)
C14 C9 C8 122.17(14)
C9 C10 C11 120.95(17)
C9 C10 H10 119.5
C11 C10 H10 119.5
C12 C11 C10 120.12(18)
C12 C11 H11 119.9
C10 C11 H11 119.9
C13 C12 C11 119.45(18)
C13 C12 H12 120.3
C11 C12 H12 120.3
C12 C13 C14 120.60(18)
C12 C13 H13 119.7
C14 C13 H13 119.7
C13 C14 C9 120.65(16)
C13 C14 H14 119.7
C9 C14 H14 119.7
O4 C15 C16 110.26(13)
O4 C15 H15A 109.6
C16 C15 H15A 109.6
O4 C15 H15B 109.6
C16 C15 H15B 109.6
H15A C15 H15B 108.1
C21 C16 C17 118.63(15)
C21 C16 C15 122.06(15)
C17 C16 C15 119.30(15)
C18 C17 C16 120.57(18)
C18 C17 H17 119.7
C16 C17 H17 119.7
C19 C18 C17 120.31(18)
C19 C18 H18 119.8
C17 C18 H18 119.8
C18 C19 C20 119.82(17)
C18 C19 H19 120.1
C20 C19 H19 120.1
C19 C20 C21 120.32(19)
C19 C20 H20 119.8
C21 C20 H20 119.8
C16 C21 C20 120.34(17)
C16 C21 H21 119.8
C20 C21 H21 119.8

loop_
_geom_bond_atom_site_label_1
_geom_bond_atom_site_label_2
_geom_bond_site_symmetry_2
_geom_bond_distance
_geom_bond_publ_flag
O1 C7 . 1.405(2) ?
O1 C1 . 1.4474(19) ?
O2 C2 . 1.4219(18) ?
O2 H2A . 0.8200 ?
O3 C7 . 1.403(2) ?
O3 C3 . 1.4530(18) ?
O4 C4 . 1.4175(17) ?
O4 C15 . 1.4246(19) ?
O5 C7 . 1.400(2) ?
O5 C5 . 1.4502(17) ?
O6 C6 . 1.4124(18) ?
O6 C8 . 1.4156(18) ?
C1 C6 . 1.520(2) ?
C1 C2 . 1.526(2) ?
C1 H1 . 0.9800 ?
C2 C3 . 1.519(2) ?
C2 H2 . 0.9800 ?
C3 C4 . 1.530(2) ?
C3 H3 . 0.9800 ?
C4 C5 . 1.525(2) ?
C4 H4 . 0.9800 ?
C5 C6 . 1.534(2) ?
C5 H5 . 0.9800 ?
C6 H6 . 0.9800 ?
C7 H7 . 0.9800 ?
C8 C9 . 1.501(2) ?
C8 H8A . 0.9700 ?
C8 H8B . 0.9700 ?
C9 C10 . 1.381(2) ?
C9 C14 . 1.383(2) ?
C10 C11 . 1.381(2) ?
C10 H10 . 0.9300 ?
C11 C12 . 1.376(3) ?
C11 H11 . 0.9300 ?
C12 C13 . 1.366(3) ?
C12 H12 . 0.9300 ?
C13 C14 . 1.382(2) ?
C13 H13 . 0.9300 ?
C14 H14 . 0.9300 ?
C15 C16 . 1.501(2) ?
C15 H15A . 0.9700 ?
C15 H15B . 0.9700 ?
C16 C21 . 1.376(2) ?
C16 C17 . 1.389(2) ?
C17 C18 . 1.378(3) ?
C17 H17 . 0.9300 ?
C18 C19 . 1.367(3) ?
C18 H18 . 0.9300 ?
C19 C20 . 1.369(3) ?
C19 H19 . 0.9300 ?
C20 C21 . 1.388(2) ?
C20 H20 . 0.9300 ?
C21 H21 . 0.9300 ?

loop_
_geom_hbond_atom_site_label_D
_geom_hbond_atom_site_label_H
_geom_hbond_atom_site_label_A
_geom_hbond_site_symmetry_A
_geom_hbond_distance_DH
_geom_hbond_distance_HA
_geom_hbond_distance_DA
_geom_hbond_angle_DHA
_geom_hbond_publ_flag
C2 H2 O6 . 0.98 2.47 2.8550(19) 103 yes
C2 H2 O4 . 0.98 2.69 3.0463(18) 102 yes
O2 H2A O3 . 0.82 2.63 2.9385(18) 104 yes
O2 H2A O1 . 0.82 2.66 2.9408(18) 102 yes
C10 H10 O4 2_667 0.93 2.67 3.517(2) 152 yes
C15 H15B O3 2_676 0.97 2.64 3.514(2) 150 yes
C4 H4 O3 2_676 0.98 2.62 3.466(2) 145 yes
O2 H2A O1 2_576 0.82 2.15 2.8558(16) 144 yes
C15 H15A Cg1 2_655 0.97 2.69 3.602 158 yes
